data_4087922
loop_
_publ_author_name
'Weiss, Daniel T.'
'Anneser, Markus R.'
'Haslinger, Stefan'
'P\"othig, Alexander'
'Cokoja, Mirza'
'Basset, Jean-Marie'
'K\"uhn, Fritz E.'

_publ_section_title
;
 NHC Versus Pyridine: How &#x201C;Teeth&#x201D; Change the Redox Behavior
 of Iron(II) Complexes
;
_journal_issue 20
_journal_name_full Organometallics
_journal_page_first 5155
_journal_paper_doi 10.1021/acs.organomet.5b00732
_journal_volume 34
_journal_year 2015
_chemical_compound_source 'see text'
_chemical_formula_moiety 'C25 H27 Fe N9, 2(F6 P), C4 H10 O'
_chemical_formula_sum 'C29 H37 F12 Fe N9 O P2'
_chemical_formula_weight 873.47
_space_group_IT_number 14
_space_group_name_Hall '-P 2yn'
_space_group_name_H-M_alt 'P 1 21/n 1'
_symmetry_cell_setting monoclinic
_symmetry_Int_Tables_number 14
_symmetry_space_group_name_Hall '-P 2yn'
_symmetry_space_group_name_H-M 'P 1 21/n 1'
_atom_sites_solution_hydrogens geom
_cell_angle_alpha 90
_cell_angle_beta 98.106(2)
_cell_angle_gamma 90
_cell_formula_units_Z 8
_cell_length_a 21.9386(9)
_cell_length_b 11.1672(5)
_cell_length_c 30.9935(14)
_cell_measurement_reflns_used 9840
_cell_measurement_temperature 123
_cell_measurement_theta_max 25.4117
_cell_measurement_theta_min 2.3175
_cell_volume 7517.3(6)
_computing_cell_refinement 'SAINT (Bruker, 2012)'
_computing_data_collection 'APEX II Control Software (Bruker, 2013)'
_computing_data_reduction 'SAINT (Bruker, 2012)'
_computing_molecular_graphics 'PLATON (Spek, 2011)'
_computing_publication_material 'PLATON (Spek, 2011), enCIFer (Allen, 2004)'
_computing_structure_refinement 'SHELXL2014 (Sheldrick, 2014), SHELXLE (Huebschle, 2011)'
_computing_structure_solution 'SHELXS97 (Sheldrick, 1997)'
_diffrn_ambient_temperature 123
_diffrn_detector ' CCD plate '
_diffrn_detector_area_resol_mean 16
_diffrn_measured_fraction_theta_full 0.965
_diffrn_measured_fraction_theta_max 0.960
_diffrn_measurement_device ' \k-geometry diffractometer '
_diffrn_measurement_device_type ' Bruker APEX-II CCD '
_diffrn_measurement_method ' phi- and omega-rotation '
_diffrn_radiation_monochromator 'MONTEL optic'
_diffrn_radiation_probe x-ray
_diffrn_radiation_source 'rotating anode FR591'
_diffrn_radiation_type MoK\a
_diffrn_radiation_wavelength 0.71073
_diffrn_reflns_av_R_equivalents 0.0859
_diffrn_reflns_av_sigmaI/netI 0.0519
_diffrn_reflns_limit_h_max 26
_diffrn_reflns_limit_h_min -26
_diffrn_reflns_limit_k_max 13
_diffrn_reflns_limit_k_min -13
_diffrn_reflns_limit_l_max 37
_diffrn_reflns_limit_l_min -37
_diffrn_reflns_number 96788
_diffrn_reflns_reduction_process
;
;
_diffrn_reflns_theta_full 25.24
_diffrn_reflns_theta_max 25.56
_diffrn_reflns_theta_min 1.07
_exptl_absorpt_coefficient_mu 0.585
_exptl_absorpt_correction_T_max 0.7452
_exptl_absorpt_correction_T_min 0.5389
_exptl_absorpt_correction_type multi-scan
_exptl_absorpt_process_details 'SADABS, Bruker, 2008b'
_exptl_crystal_colour red
_exptl_crystal_density_diffrn 1.544
_exptl_crystal_density_method 'Not Measured'
_exptl_crystal_description fragment
_exptl_crystal_F_000 3568
_exptl_crystal_size_max 0.413
_exptl_crystal_size_mid 0.232
_exptl_crystal_size_min 0.144
_refine_diff_density_max 1.290
_refine_diff_density_min -0.632
_refine_diff_density_rms 0.090
_refine_ls_extinction_method none
_refine_ls_goodness_of_fit_ref 1.029
_refine_ls_hydrogen_treatment constr
_refine_ls_matrix_type full
_refine_ls_number_parameters 1057
_refine_ls_number_reflns 13529
_refine_ls_number_restraints 123
_refine_ls_restrained_S_all 1.046
_refine_ls_R_factor_all 0.0923
_refine_ls_R_factor_gt 0.0620
_refine_ls_shift/su_max 0.001
_refine_ls_shift/su_mean 0.000
_refine_ls_structure_factor_coef Fsqd
_refine_ls_weighting_details 'W=1/[\S^2^(FO^2^)+(0.0812P)^2^+13.7025P] WHERE P=(FO^2^+2FC^2^)/3'
_refine_ls_weighting_scheme calc
_refine_ls_wR_factor_gt 0.1507
_refine_ls_wR_factor_ref 0.1683
_reflns_number_gt 9672
_reflns_number_total 13529
_reflns_threshold_expression i>2\s(i)
_cod_data_source_file om5b00732_si_002.cif
_cod_data_source_block compound_C4_CCDC_1420289
_cod_original_sg_symbol_H-M 'P 21/n'
_cod_database_code 4087922

loop_
_symmetry_equiv_pos_site_id
_symmetry_equiv_pos_as_xyz
1 x,y,z
2 1/2-x,1/2+y,1/2-z
3 -x,-y,-z
4 1/2+x,1/2-y,1/2+z

loop_
_atom_site_aniso_label
_atom_site_aniso_U_11
_atom_site_aniso_U_22
_atom_site_aniso_U_33
_atom_site_aniso_U_23
_atom_site_aniso_U_13
_atom_site_aniso_U_12
Fe1 0.0186(3) 0.0229(3) 0.0203(3) -0.0029(2) 0.0025(2) -0.0008(2)
Fe2 0.0198(3) 0.0229(3) 0.0237(3) 0.0029(2) 0.0037(2) -0.0001(2)
P2 0.0366(6) 0.0303(6) 0.0554(8) -0.0064(6) 0.0027(6) -0.0004(5)
P4 0.0462(7) 0.0411(7) 0.0406(7) -0.0089(6) 0.0102(6) -0.0124(6)
P1 0.0289(6) 0.0486(7) 0.0341(6) -0.0016(6) 0.0070(5) 0.0083(5)
N1 0.0252(18) 0.0276(18) 0.042(2) 0.0077(17) 0.0049(16) -0.0003(15)
N2 0.0307(19) 0.041(2) 0.034(2) 0.0110(18) 0.0139(16) 0.0080(17)
N3 0.0175(15) 0.0303(18) 0.0236(17) -0.0022(15) 0.0017(13) -0.0006(14)
N4 0.043(2) 0.041(2) 0.0221(18) -0.0001(16) 0.0047(16) 0.0155(18)
N5 0.0356(19) 0.0291(19) 0.0245(18) -0.0058(15) -0.0065(15) 0.0079(16)
N6 0.0275(18) 0.0250(18) 0.036(2) -0.0010(16) -0.0005(15) 0.0001(15)
N7 0.0199(16) 0.0302(18) 0.0239(17) -0.0033(15) -0.0002(14) 0.0031(15)
N8 0.0236(17) 0.0282(18) 0.0231(17) -0.0043(15) 0.0014(14) -0.0016(15)
N9 0.0205(16) 0.0283(19) 0.0196(16) -0.0008(14) 0.0004(13) -0.0031(15)
C1 0.026(2) 0.027(2) 0.032(2) 0.0055(19) 0.0062(18) 0.0061(18)
C2 0.024(2) 0.042(3) 0.068(4) 0.025(3) 0.010(2) -0.009(2)
C3 0.035(3) 0.053(3) 0.053(3) 0.022(3) 0.019(2) 0.006(2)
C4 0.028(2) 0.027(2) 0.048(3) -0.002(2) -0.006(2) -0.0053(18)
C5 0.0177(19) 0.037(2) 0.032(2) -0.0133(19) 0.0007(17) 0.0006(17)
C6 0.026(2) 0.051(3) 0.038(3) -0.018(2) 0.0035(19) -0.006(2)
C7 0.020(2) 0.074(4) 0.030(2) -0.015(3) -0.0023(18) -0.005(2)
C8 0.025(2) 0.067(3) 0.025(2) 0.004(2) 0.0032(18) 0.001(2)
C9 0.0176(19) 0.040(2) 0.026(2) -0.0042(19) 0.0016(16) 0.0010(17)
C10 0.045(3) 0.048(3) 0.028(2) 0.006(2) 0.017(2) 0.016(2)
C11 0.032(2) 0.026(2) 0.026(2) -0.0042(18) 0.0025(18) 0.0052(18)
C12 0.068(3) 0.053(3) 0.018(2) -0.003(2) -0.001(2) 0.028(3)
C13 0.056(3) 0.046(3) 0.025(2) -0.009(2) -0.013(2) 0.024(2)
C14 0.032(2) 0.026(2) 0.036(2) -0.0022(19) -0.0049(19) -0.0013(18)
C15 0.028(2) 0.027(2) 0.033(2) -0.0038(19) -0.0029(18) 0.0001(18)
C16 0.038(3) 0.030(2) 0.057(3) -0.006(2) -0.015(2) -0.004(2)
C17 0.039(3) 0.043(3) 0.057(3) -0.001(3) -0.016(2) 0.006(2)
C18 0.035(2) 0.037(3) 0.039(3) 0.004(2) -0.001(2) 0.012(2)
C19 0.039(2) 0.028(2) 0.038(2) 0.000(2) 0.006(2) 0.004(2)
C20 0.023(2) 0.032(2) 0.029(2) -0.0011(19) -0.0003(17) -0.0023(18)
C21 0.030(2) 0.048(3) 0.056(3) 0.007(3) 0.003(2) -0.014(2)
C22 0.024(2) 0.032(2) 0.030(2) -0.0085(19) -0.0008(17) -0.0019(19)
C23 0.045(3) 0.043(3) 0.057(3) -0.016(3) 0.001(2) 0.014(2)
C24 0.0224(19) 0.026(2) 0.025(2) -0.0020(18) 0.0002(16) -0.0033(18)
C25 0.033(2) 0.027(2) 0.047(3) -0.002(2) 0.007(2) 0.0036(19)
P3 0.0244(5) 0.0283(6) 0.0284(6) -0.0036(5) 0.0026(4) -0.0039(4)
F7 0.069(2) 0.0478(19) 0.137(3) 0.014(2) -0.016(2) 0.0066(17)
F8 0.101(3) 0.062(2) 0.058(2) -0.0099(17) -0.0198(19) 0.034(2)
F9 0.121(5) 0.041(2) 0.041(3) -0.003(2) 0.000(3) -0.006(3)
F9A 0.085(10) 0.078(10) 0.063(10) 0.020(8) 0.028(8) -0.009(9)
N10 0.0298(18) 0.0219(18) 0.047(2) 0.0011(17) 0.0005(17) 0.0061(15)
F10 0.042(2) 0.057(3) 0.091(4) -0.010(3) 0.010(3) -0.0156(19)
F10A 0.050(7) 0.042(7) 0.121(12) -0.017(9) -0.007(9) -0.009(6)
N11 0.0276(18) 0.0303(19) 0.038(2) -0.0023(17) 0.0078(16) -0.0010(15)
F11 0.148(6) 0.060(4) 0.073(3) -0.018(3) 0.044(3) 0.020(4)
F11A 0.090(10) 0.086(11) 0.097(10) -0.025(9) 0.052(8) 0.005(9)
N12 0.0189(16) 0.0302(19) 0.0283(18) 0.0111(16) 0.0003(14) -0.0028(14)
F12 0.084(4) 0.076(4) 0.126(7) 0.019(5) 0.026(4) -0.039(3)
F12A 0.070(9) 0.038(7) 0.064(10) -0.010(8) -0.016(8) -0.007(7)
N13 0.0263(17) 0.037(2) 0.0264(18) -0.0022(16) 0.0057(15) -0.0061(15)
N14 0.0244(17) 0.0337(19) 0.0256(17) -0.0039(15) 0.0003(14) -0.0059(15)
N15 0.0320(19) 0.037(2) 0.045(2) -0.0090(19) 0.0105(17) -0.0070(17)
N16 0.0213(16) 0.0316(19) 0.0206(17) 0.0012(15) 0.0008(13) 0.0001(15)
N17 0.0212(16) 0.0273(19) 0.0217(17) 0.0016(15) 0.0003(13) 0.0037(15)
N18 0.0257(17) 0.0308(19) 0.0294(19) 0.0042(16) 0.0045(15) 0.0024(16)
C26 0.024(2) 0.026(2) 0.034(2) 0.0014(19) 0.0039(18) -0.0080(17)
C27 0.032(2) 0.031(2) 0.061(3) -0.007(2) 0.003(2) 0.006(2)
C28 0.028(2) 0.039(3) 0.051(3) -0.011(2) 0.007(2) 0.007(2)
C29 0.034(2) 0.032(2) 0.045(3) 0.018(2) -0.002(2) 0.0005(19)
C30 0.029(2) 0.031(2) 0.036(2) 0.010(2) 0.0034(19) -0.0065(19)
C31 0.027(2) 0.041(3) 0.039(3) 0.023(2) -0.0065(19) -0.005(2)
C32 0.037(2) 0.051(3) 0.026(2) 0.010(2) -0.0019(19) -0.013(2)
C33 0.026(2) 0.047(3) 0.029(2) 0.002(2) 0.0025(18) -0.003(2)
C34 0.0215(19) 0.034(2) 0.026(2) 0.0024(19) 0.0053(16) 0.0035(17)
C35 0.025(2) 0.040(2) 0.035(2) -0.009(2) 0.0087(18) -0.0066(19)
C36 0.025(2) 0.026(2) 0.028(2) -0.0002(18) 0.0044(17) -0.0053(17)
C37 0.037(2) 0.045(3) 0.025(2) -0.004(2) 0.0053(19) -0.007(2)
C38 0.034(2) 0.042(3) 0.027(2) -0.003(2) -0.0017(19) -0.007(2)
C39 0.025(2) 0.036(2) 0.034(2) -0.003(2) 0.0011(18) 0.0010(18)
C40 0.022(2) 0.038(2) 0.033(2) -0.007(2) 0.0065(18) -0.0017(18)
C41 0.031(2) 0.048(3) 0.045(3) -0.008(2) 0.000(2) -0.003(2)
C42 0.030(2) 0.069(4) 0.045(3) -0.012(3) 0.001(2) -0.007(2)
C43 0.029(2) 0.064(3) 0.044(3) -0.024(3) 0.014(2) -0.019(2)
C44 0.046(3) 0.041(3) 0.054(3) -0.011(2) 0.021(3) -0.009(2)
C45 0.024(2) 0.034(2) 0.020(2) 0.0002(18) 0.0000(16) -0.0020(19)
C46 0.031(2) 0.039(3) 0.047(3) -0.001(2) 0.002(2) 0.012(2)
C47 0.0228(19) 0.028(2) 0.020(2) 0.0019(17) 0.0018(16) 0.0035(17)
C48 0.037(2) 0.027(2) 0.035(2) -0.0001(19) 0.0083(19) -0.0046(18)
C49 0.029(2) 0.034(2) 0.034(2) 0.005(2) 0.0061(19) -0.003(2)
C50 0.042(3) 0.044(3) 0.055(3) 0.003(2) 0.012(2) -0.017(2)
F19 0.055(2) 0.167(4) 0.078(3) -0.008(3) 0.0099(18) -0.048(2)
F20 0.071(2) 0.127(3) 0.082(3) 0.029(2) 0.013(2) -0.045(2)
F21 0.085(5) 0.117(8) 0.036(4) -0.024(5) 0.008(4) 0.005(6)
F21A 0.186(9) 0.064(5) 0.122(8) -0.036(6) 0.064(7) -0.010(6)
F22 0.093(6) 0.051(5) 0.138(9) 0.040(6) -0.039(7) -0.003(4)
F22A 0.060(4) 0.109(7) 0.057(4) 0.034(5) 0.015(3) -0.007(4)
F23 0.101(6) 0.113(8) 0.045(4) -0.023(5) 0.017(4) -0.046(6)
F23A 0.184(9) 0.067(5) 0.103(8) -0.043(6) -0.007(7) 0.054(6)
F24 0.118(7) 0.067(5) 0.120(8) 0.003(6) 0.006(6) 0.036(5)
F24A 0.100(7) 0.124(9) 0.062(5) 0.004(6) -0.016(5) -0.016(7)
F1 0.126(4) 0.098(3) 0.131(4) -0.061(3) -0.079(3) 0.009(3)
F2 0.129(3) 0.109(3) 0.062(2) 0.048(2) 0.019(2) 0.028(3)
F3 0.113(4) 0.315(9) 0.134(5) -0.013(5) 0.085(4) 0.055(5)
F4 0.063(2) 0.094(3) 0.067(2) 0.0036(19) 0.0332(17) 0.0100(19)
F5 0.098(3) 0.053(2) 0.107(3) 0.005(2) -0.049(2) 0.026(2)
F6 0.070(2) 0.066(2) 0.141(4) 0.003(2) -0.016(2) -0.025(2)
F13 0.0363(14) 0.0508(17) 0.0580(18) -0.0125(14) 0.0053(13) 0.0101(13)
F14 0.0548(17) 0.0567(18) 0.0500(17) -0.0238(15) -0.0042(14) -0.0102(14)
F15 0.0436(14) 0.0394(14) 0.0340(14) -0.0136(12) 0.0003(11) -0.0007(12)
F16 0.0267(13) 0.0581(18) 0.0666(19) -0.0041(15) 0.0033(13) 0.0042(13)
F17 0.071(2) 0.0396(16) 0.0631(19) 0.0117(14) 0.0152(16) -0.0131(15)
F18 0.0527(17) 0.0540(17) 0.0397(15) 0.0116(13) 0.0077(13) -0.0079(14)
O1 0.0499(19) 0.0310(16) 0.0355(17) -0.0054(14) 0.0017(15) -0.0014(14)
O2 0.126(4) 0.078(3) 0.057(3) -0.001(2) -0.007(3) 0.065(3)
C51 0.044(3) 0.074(4) 0.057(3) 0.034(3) -0.004(3) 0.004(3)
C52 0.127(6) 0.033(3) 0.065(4) 0.006(3) -0.017(4) 0.000(3)
C53 0.081(4) 0.065(4) 0.049(3) -0.018(3) -0.007(3) 0.020(3)
C54 0.113(6) 0.059(4) 0.126(7) -0.029(4) 0.018(5) -0.027(4)
C55 0.038(3) 0.051(3) 0.071(4) -0.002(3) -0.007(3) -0.001(2)
C56 0.071(4) 0.044(3) 0.083(4) -0.018(3) -0.011(3) -0.002(3)
C57 0.171(7) 0.065(4) 0.133(7) 0.004(4) -0.035(6) 0.043(5)
C58 0.091(5) 0.052(4) 0.137(6) 0.047(4) -0.027(4) -0.009(3)

loop_
_atom_site_label
_atom_site_type_symbol
_atom_site_thermal_displace_type
_atom_site_fract_x
_atom_site_fract_y
_atom_site_fract_z
_atom_site_occupancy
_atom_site_U_iso_or_equiv
_atom_site_calc_flag
_atom_site_refinement_flags
_atom_site_disorder_assembly
_atom_site_disorder_group
Fe1 Fe Uani 0.65748(2) 0.48570(5) 0.34865(2) 1.000 0.0206(2) d . . .
Fe2 Fe Uani 0.14482(2) -0.01140(5) 0.33664(2) 1.000 0.0221(2) d . . .
P2 P Uani 0.38184(6) 0.02136(11) 0.26347(5) 1.000 0.0411(4) d . . .
P4 P Uani 0.63260(6) 0.93131(12) 0.24528(4) 1.000 0.0422(4) d . . .
P1 P Uani 0.42162(5) 0.66206(11) 0.43222(4) 1.000 0.0370(4) d . . .
N1 N Uani 0.56376(15) 0.3026(3) 0.35213(12) 1.000 0.0316(11) d . . .
N2 N Uani 0.57542(15) 0.4095(3) 0.41004(11) 1.000 0.0343(11) d . . .
N3 N Uani 0.61028(13) 0.4542(3) 0.28783(10) 1.000 0.0239(10) d . . .
N4 N Uani 0.66502(17) 0.5071(3) 0.44370(11) 1.000 0.0354(11) d . . .
N5 N Uani 0.75654(16) 0.5042(3) 0.42804(11) 1.000 0.0308(11) d . . .
N6 N Uani 0.83611(15) 0.2872(3) 0.42230(11) 1.000 0.0300(11) d . . .
N7 N Uani 0.71934(14) 0.5907(3) 0.32625(10) 1.000 0.0250(10) d . . .
N8 N Uani 0.70613(14) 0.3458(3) 0.34068(10) 1.000 0.0252(10) d . . .
N9 N Uani 0.61018(14) 0.6307(3) 0.35275(10) 1.000 0.0230(10) d . . .
C1 C Uani 0.59677(18) 0.3949(4) 0.37104(13) 1.000 0.0281(12) d . . .
C2 C Uani 0.52257(19) 0.2605(4) 0.37925(18) 1.000 0.0443(18) d . . .
C3 C Uani 0.5302(2) 0.3266(5) 0.41515(17) 1.000 0.0458(17) d . . .
C4 C Uani 0.57298(19) 0.2563(4) 0.30986(15) 1.000 0.0354(14) d . . .
C5 C Uani 0.57773(17) 0.3536(4) 0.27660(13) 1.000 0.0292(11) d . . .
C6 C Uani 0.54958(19) 0.3346(4) 0.23464(15) 1.000 0.0384(16) d . . .
C7 C Uani 0.55330(18) 0.4184(5) 0.20309(15) 1.000 0.0419(16) d . . .
C8 C Uani 0.58472(19) 0.5232(5) 0.21414(14) 1.000 0.0390(14) d . . .
C9 C Uani 0.61190(17) 0.5385(4) 0.25711(13) 1.000 0.0280(11) d . . .
C10 C Uani 0.5984(2) 0.5027(4) 0.44018(14) 1.000 0.0392(16) d . . .
C11 C Uani 0.69707(19) 0.5013(3) 0.40889(13) 1.000 0.0282(12) d . . .
C12 C Uani 0.7041(2) 0.5153(4) 0.48278(14) 1.000 0.0470(16) d . . .
C13 C Uani 0.7612(2) 0.5134(4) 0.47296(14) 1.000 0.0441(16) d . . .
C14 C Uani 0.81210(19) 0.4945(4) 0.40600(14) 1.000 0.0323(12) d . . .
C15 C Uani 0.85459(18) 0.4007(4) 0.42829(14) 1.000 0.0300(12) d . . .
C16 C Uani 0.9089(2) 0.4309(4) 0.45441(16) 1.000 0.0438(16) d . . .
C17 C Uani 0.9449(2) 0.3424(4) 0.47581(17) 1.000 0.0485(17) d . . .
C18 C Uani 0.9255(2) 0.2259(4) 0.47064(15) 1.000 0.0376(16) d . . .
C19 C Uani 0.8721(2) 0.2030(4) 0.44358(14) 1.000 0.0350(12) d . . .
C20 C Uani 0.75254(18) 0.6585(4) 0.31531(13) 1.000 0.0284(12) d . . .
C21 C Uani 0.7957(2) 0.7466(4) 0.30247(16) 1.000 0.0450(16) d . . .
C22 C Uani 0.73562(18) 0.2641(4) 0.33536(13) 1.000 0.0291(12) d . . .
C23 C Uani 0.7727(2) 0.1596(4) 0.32849(17) 1.000 0.0489(17) d . . .
C24 C Uani 0.58420(17) 0.7191(4) 0.35388(13) 1.000 0.0248(11) d . . .
C25 C Uani 0.55218(19) 0.8325(4) 0.35698(15) 1.000 0.0355(14) d . . .
P3 P Uani 0.07699(5) 0.16334(10) 0.56966(3) 1.000 0.0271(3) d . . .
F7 F Uani 0.33893(16) 0.1226(3) 0.23975(14) 1.000 0.0875(14) d . . .
F8 F Uani 0.42262(17) -0.0814(3) 0.28736(10) 1.000 0.0766(14) d . . .
F9 F Uani 0.3873(4) -0.0346(5) 0.21644(15) 0.770(11) 0.069(2) d DUP B 3
F9A F Uani 0.4178(9) -0.0140(19) 0.2278(6) 0.230(11) 0.074(6) d DUP B 4
N10 N Uani 0.05284(15) 0.1787(3) 0.32072(12) 1.000 0.0334(11) d . . .
F10 F Uani 0.43807(19) 0.1085(4) 0.2574(2) 0.770(11) 0.0633(18) d DUP B 3
F10A F Uani 0.4345(6) 0.0974(13) 0.2886(8) 0.230(11) 0.073(5) d DUP B 4
N11 N Uani 0.05379(15) 0.1036(3) 0.38401(11) 1.000 0.0317(11) d . . .
F11 F Uani 0.3748(4) 0.0838(6) 0.30737(17) 0.770(11) 0.091(3) d DUP B 3
F11A F Uani 0.3471(9) 0.027(2) 0.3088(5) 0.230(11) 0.087(6) d DUP B 4
N12 N Uani 0.10411(14) -0.0104(3) 0.27249(11) 1.000 0.0261(10) d . . .
F12 F Uani 0.3243(3) -0.0604(8) 0.2650(3) 0.770(11) 0.094(3) d DUP B 3
F12A F Uani 0.3284(8) -0.0728(19) 0.2445(6) 0.230(11) 0.060(5) d DUP B 4
N13 N Uani 0.13919(15) 0.0235(3) 0.42994(11) 1.000 0.0297(11) d . . .
N14 N Uani 0.23418(15) 0.0110(3) 0.42117(11) 1.000 0.0282(10) d . . .
N15 N Uani 0.32904(16) 0.1991(3) 0.41541(12) 1.000 0.0375(11) d . . .
N16 N Uani 0.21039(14) -0.1256(3) 0.32448(10) 1.000 0.0247(10) d . . .
N17 N Uani 0.09760(14) -0.1530(3) 0.34684(10) 1.000 0.0237(10) d . . .
N18 N Uani 0.19567(15) 0.1209(3) 0.32444(11) 1.000 0.0286(11) d . . .
C26 C Uani 0.08038(17) 0.0942(4) 0.34753(13) 1.000 0.0280(12) d . . .
C27 C Uani 0.0091(2) 0.2411(4) 0.33980(17) 1.000 0.0417(14) d . . .
C28 C Uani 0.00985(19) 0.1939(4) 0.37936(16) 1.000 0.0392(16) d . . .
C29 C Uani 0.0685(2) 0.1989(4) 0.27720(15) 1.000 0.0377(14) d . . .
C30 C Uani 0.07445(18) 0.0853(4) 0.25228(14) 1.000 0.0321(12) d . . .
C31 C Uani 0.05134(19) 0.0811(4) 0.20800(14) 1.000 0.0367(16) d . . .
C32 C Uani 0.0561(2) -0.0201(4) 0.18414(14) 1.000 0.0386(14) d . . .
C33 C Uani 0.08350(18) -0.1186(4) 0.20511(13) 1.000 0.0341(14) d . . .
C34 C Uani 0.10654(17) -0.1100(4) 0.24862(13) 1.000 0.0270(11) d . . .
C35 C Uani 0.07245(18) 0.0282(4) 0.42107(14) 1.000 0.0329(12) d . . .
C36 C Uani 0.17646(17) 0.0040(3) 0.39846(13) 1.000 0.0263(12) d . . .
C37 C Uani 0.1726(2) 0.0414(4) 0.47039(14) 1.000 0.0356(14) d . . .
C38 C Uani 0.2324(2) 0.0333(4) 0.46496(14) 1.000 0.0349(14) d . . .
C39 C Uani 0.29284(18) -0.0028(4) 0.40326(14) 1.000 0.0320(12) d . . .
C40 C Uani 0.33928(18) 0.0840(4) 0.42596(14) 1.000 0.0308(12) d . . .
C41 C Uani 0.3863(2) 0.0466(5) 0.45738(16) 1.000 0.0419(16) d . . .
C42 C Uani 0.4230(2) 0.1308(5) 0.48077(16) 1.000 0.0484(18) d . . .
C43 C Uani 0.4123(2) 0.2492(5) 0.47129(16) 1.000 0.0448(16) d . . .
C44 C Uani 0.3664(2) 0.2786(4) 0.43818(16) 1.000 0.0457(17) d . . .
C45 C Uani 0.24576(18) -0.1966(4) 0.31893(12) 1.000 0.0263(12) d . . .
C46 C Uani 0.29118(19) -0.2867(4) 0.31290(15) 1.000 0.0393(16) d . . .
C47 C Uani 0.07406(17) -0.2426(4) 0.35045(12) 1.000 0.0237(11) d . . .
C48 C Uani 0.04466(19) -0.3584(4) 0.35564(14) 1.000 0.0327(12) d . . .
C49 C Uani 0.22764(19) 0.1984(4) 0.31915(14) 1.000 0.0322(12) d . . .
C50 C Uani 0.2687(2) 0.2973(4) 0.31313(17) 1.000 0.0465(17) d . . .
F19 F Uani 0.56776(16) 0.8767(4) 0.24849(12) 1.000 0.1000(18) d . . .
F20 F Uani 0.70020(17) 0.9782(4) 0.24357(13) 1.000 0.0931(16) d . . .
F21 F Uani 0.6249(5) 0.9034(10) 0.1958(3) 0.488(8) 0.079(3) d DUP A 1
F21A F Uani 0.6502(6) 0.8023(8) 0.2252(4) 0.512(8) 0.120(4) d DUP A 2
F22 F Uani 0.6624(4) 0.8127(7) 0.2580(4) 0.488(8) 0.099(4) d DUP A 1
F22A F Uani 0.6573(3) 0.8721(10) 0.2934(2) 0.512(8) 0.075(3) d DUP A 2
F23 F Uani 0.6368(5) 0.9742(11) 0.2940(2) 0.488(8) 0.086(4) d DUP A 1
F23A F Uani 0.6237(6) 1.0469(8) 0.2654(4) 0.512(8) 0.121(4) d DUP A 2
F24 F Uani 0.5992(5) 1.0600(8) 0.2325(4) 0.488(8) 0.103(4) d DUP A 1
F24A F Uani 0.6137(5) 0.9767(10) 0.1994(3) 0.512(8) 0.098(4) d DUP A 2
F1 F Uani 0.4631(2) 0.7535(4) 0.45891(15) 1.000 0.128(2) d . . .
F2 F Uani 0.4514(2) 0.5582(4) 0.46359(12) 1.000 0.0995(16) d . . .
F3 F Uani 0.3707(2) 0.6803(7) 0.46119(18) 1.000 0.181(4) d . . .
F4 F Uani 0.47207(15) 0.6368(3) 0.40265(11) 1.000 0.0724(14) d . . .
F5 F Uani 0.39264(18) 0.7625(3) 0.40127(13) 1.000 0.0921(16) d . . .
F6 F Uani 0.37851(17) 0.5674(3) 0.40386(15) 1.000 0.0953(16) d . . .
F13 F Uani 0.00952(11) 0.2184(2) 0.56800(9) 1.000 0.0485(9) d . . .
F14 F Uani 0.10059(13) 0.2460(3) 0.61057(9) 1.000 0.0549(10) d . . .
F15 F Uani 0.05234(11) 0.0801(2) 0.52884(8) 1.000 0.0395(8) d . . .
F16 F Uani 0.14346(11) 0.1059(3) 0.57163(10) 1.000 0.0508(10) d . . .
F17 F Uani 0.09438(14) 0.2644(2) 0.53760(10) 1.000 0.0574(11) d . . .
F18 F Uani 0.05891(12) 0.0602(2) 0.60130(9) 1.000 0.0487(9) d . . .
O1 O Uani 0.17211(15) 0.5279(3) 0.42676(10) 1.000 0.0392(10) d . . .
O2 O Uani 0.3302(2) 0.0228(4) 0.56083(14) 1.000 0.0889(19) d . . .
C51 C Uani 0.2043(2) 0.6373(5) 0.42083(18) 1.000 0.0594(19) d . . .
C52 C Uani 0.1801(3) 0.7277(5) 0.4509(2) 1.000 0.078(3) d . . .
C53 C Uani 0.1922(3) 0.4348(5) 0.40199(19) 1.000 0.067(2) d . . .
C54 C Uani 0.1640(4) 0.3240(6) 0.4147(3) 1.000 0.099(3) d . . .
C55 C Uani 0.2901(2) 0.0755(4) 0.58679(19) 1.000 0.0547(19) d DU . .
C56 C Uani 0.2811(3) 0.1977(5) 0.5718(2) 1.000 0.068(2) d DU . .
C57 C Uani 0.3461(5) -0.0929(6) 0.5730(3) 1.000 0.128(4) d DU . .
C58 C Uani 0.3133(3) -0.1834(5) 0.5465(3) 1.000 0.098(3) d DU . .
H2 H Uiso 0.49430 0.19630 0.37310 1.000 0.0540 c RU . .
H3 H Uiso 0.50880 0.31850 0.43960 1.000 0.0550 c RU . .
H4A H Uiso 0.53820 0.20270 0.29900 1.000 0.0420 c RU . .
H4B H Uiso 0.61120 0.20780 0.31320 1.000 0.0420 c RU . .
H6 H Uiso 0.52740 0.26260 0.22760 1.000 0.0460 c RU . .
H7 H Uiso 0.53450 0.40470 0.17400 1.000 0.0500 c RU . .
H8 H Uiso 0.58780 0.58360 0.19290 1.000 0.0470 c RU . .
H9 H Uiso 0.63250 0.61170 0.26510 1.000 0.0340 c RU . .
H10A H Uiso 0.58600 0.48630 0.46910 1.000 0.0470 c RU . .
H10B H Uiso 0.58060 0.58080 0.42980 1.000 0.0470 c RU . .
H12 H Uiso 0.69250 0.52120 0.51110 1.000 0.0560 c RU . .
H13 H Uiso 0.79820 0.51750 0.49300 1.000 0.0530 c RU . .
H14A H Uiso 0.83350 0.57270 0.40710 1.000 0.0390 c RU . .
H14B H Uiso 0.79990 0.47260 0.37500 1.000 0.0390 c RU . .
H16 H Uiso 0.92120 0.51240 0.45760 1.000 0.0530 c RU . .
H17 H Uiso 0.98240 0.36160 0.49380 1.000 0.0580 c RU . .
H18 H Uiso 0.94870 0.16270 0.48550 1.000 0.0450 c RU . .
H19 H Uiso 0.85960 0.12180 0.43960 1.000 0.0420 c RU . .
H21A H Uiso 0.77330 0.80550 0.28280 1.000 0.0670 c RU . .
H21B H Uiso 0.82640 0.70610 0.28750 1.000 0.0670 c RU . .
H21C H Uiso 0.81650 0.78730 0.32850 1.000 0.0670 c RU . .
H23A H Uiso 0.80200 0.18020 0.30850 1.000 0.0730 c RU . .
H23B H Uiso 0.74580 0.09470 0.31590 1.000 0.0730 c RU . .
H23C H Uiso 0.79530 0.13340 0.35640 1.000 0.0730 c RU . .
H25A H Uiso 0.55230 0.87780 0.32990 1.000 0.0530 c RU . .
H25B H Uiso 0.57310 0.87890 0.38150 1.000 0.0530 c RU . .
H25C H Uiso 0.50960 0.81690 0.36160 1.000 0.0530 c RU . .
H27 H Uiso -0.01630 0.30460 0.32730 1.000 0.0500 c RU . .
H28 H Uiso -0.01510 0.21770 0.40050 1.000 0.0470 c RU . .
H29A H Uiso 0.10790 0.24320 0.27960 1.000 0.0450 c RU . .
H29B H Uiso 0.03630 0.24960 0.26070 1.000 0.0450 c RU . .
H31 H Uiso 0.03200 0.15000 0.19430 1.000 0.0440 c RU . .
H32 H Uiso 0.04100 -0.02240 0.15390 1.000 0.0460 c RU . .
H33 H Uiso 0.08650 -0.19160 0.18980 1.000 0.0410 c RU . .
H34 H Uiso 0.12540 -0.17900 0.26260 1.000 0.0320 c RU . .
H35A H Uiso 0.05580 -0.05350 0.41520 1.000 0.0390 c RU . .
H35B H Uiso 0.05580 0.06020 0.44680 1.000 0.0390 c RU . .
H37 H Uiso 0.15680 0.05650 0.49690 1.000 0.0430 c RU . .
H38 H Uiso 0.26690 0.04140 0.48700 1.000 0.0420 c RU . .
H39A H Uiso 0.28620 0.01330 0.37150 1.000 0.0380 c RU . .
H39B H Uiso 0.30820 -0.08580 0.40790 1.000 0.0380 c RU . .
H41 H Uiso 0.39320 -0.03640 0.46280 1.000 0.0500 c RU . .
H42 H Uiso 0.45510 0.10720 0.50300 1.000 0.0580 c RU . .
H43 H Uiso 0.43610 0.30970 0.48730 1.000 0.0540 c RU . .
H44 H Uiso 0.36080 0.36080 0.43090 1.000 0.0540 c RU . .
H46A H Uiso 0.27310 -0.34520 0.29120 1.000 0.0590 c RU . .
H46B H Uiso 0.30440 -0.32740 0.34070 1.000 0.0590 c RU . .
H46C H Uiso 0.32680 -0.24850 0.30280 1.000 0.0590 c RU . .
H48A H Uiso 0.04610 -0.40710 0.32950 1.000 0.0490 c RU . .
H48B H Uiso 0.00170 -0.34570 0.35980 1.000 0.0490 c RU . .
H48C H Uiso 0.06650 -0.40000 0.38110 1.000 0.0490 c RU . .
H50A H Uiso 0.29510 0.27530 0.29130 1.000 0.0700 c RU . .
H50B H Uiso 0.29450 0.31520 0.34090 1.000 0.0700 c RU . .
H50C H Uiso 0.24440 0.36820 0.30320 1.000 0.0700 c RU . .
H51A H Uiso 0.19570 0.66440 0.39010 1.000 0.0710 c RU . .
H51B H Uiso 0.24920 0.62630 0.42870 1.000 0.0710 c RU . .
H52A H Uiso 0.19960 0.80560 0.44780 1.000 0.1160 c RU . .
H52B H Uiso 0.18980 0.70030 0.48120 1.000 0.1160 c RU . .
H52C H Uiso 0.13540 0.73540 0.44330 1.000 0.1160 c RU . .
H53A H Uiso 0.23760 0.42830 0.40760 1.000 0.0800 c RU . .
H53B H Uiso 0.17970 0.45030 0.37050 1.000 0.0800 c RU . .
H54A H Uiso 0.16810 0.26170 0.39300 1.000 0.1490 c RU . .
H54B H Uiso 0.12030 0.33800 0.41640 1.000 0.1490 c RU . .
H54C H Uiso 0.18480 0.29810 0.44330 1.000 0.1490 c RU . .
H55A H Uiso 0.30840 0.07370 0.61790 1.000 0.0650 c RU . .
H55B H Uiso 0.25040 0.03220 0.58350 1.000 0.0650 c RU . .
H56A H Uiso 0.25820 0.24180 0.59160 1.000 0.1020 c RU . .
H56B H Uiso 0.25790 0.19820 0.54240 1.000 0.1020 c RU . .
H56C H Uiso 0.32130 0.23580 0.57130 1.000 0.1020 c RU . .
H57A H Uiso 0.33880 -0.10470 0.60350 1.000 0.1540 c RU . .
H57B H Uiso 0.39070 -0.10360 0.57220 1.000 0.1540 c RU . .
H58A H Uiso 0.32010 -0.17260 0.51620 1.000 0.1460 c RU . .
H58B H Uiso 0.26920 -0.17690 0.54840 1.000 0.1460 c RU . .
H58C H Uiso 0.32820 -0.26250 0.55680 1.000 0.1460 c RU . .

loop_
_atom_type_symbol
_atom_type_description
_atom_type_scat_dispersion_real
_atom_type_scat_dispersion_imag
_atom_type_scat_source
C C 0.0033 0.0016 ' International Tables Vol C Tables 4.2.6.8 and 6.1.1.4'
H H 0.0000 0.0000 ' International Tables Vol C Tables 4.2.6.8 and 6.1.1.4'
F F 0.0171 0.0103 ' International Tables Vol C Tables 4.2.6.8 and 6.1.1.4'
Fe Fe 0.3463 0.8444 ' International Tables Vol C Tables 4.2.6.8 and 6.1.1.4'
N N 0.0061 0.0033 ' International Tables Vol C Tables 4.2.6.8 and 6.1.1.4'
O O 0.0106 0.0060 ' International Tables Vol C Tables 4.2.6.8 and 6.1.1.4'
P P 0.1023 0.0942 ' International Tables Vol C Tables 4.2.6.8 and 6.1.1.4'

loop_
_geom_angle_atom_site_label_1
_geom_angle_atom_site_label_2
_geom_angle_atom_site_label_3
_geom_angle
_geom_angle_publ_flag
N3 Fe1 N7 93.51(13) yes
N3 Fe1 N8 87.71(13) yes
N3 Fe1 N9 89.88(13) yes
N3 Fe1 C1 87.40(15) yes
N3 Fe1 C11 173.62(14) yes
N7 Fe1 N8 90.90(13) yes
N7 Fe1 N9 85.89(13) yes
N7 Fe1 C1 176.50(17) yes
N7 Fe1 C11 92.73(15) yes
N8 Fe1 N9 175.87(14) yes
N8 Fe1 C1 92.52(16) yes
N8 Fe1 C11 90.87(14) yes
N9 Fe1 C1 90.73(16) yes
N9 Fe1 C11 91.88(14) yes
C1 Fe1 C11 86.45(17) yes
N12 Fe2 C26 86.34(15) yes
N12 Fe2 C36 172.88(14) yes
N16 Fe2 N17 85.74(13) yes
N16 Fe2 N18 90.01(14) yes
N16 Fe2 C26 178.26(16) yes
N16 Fe2 C36 94.34(14) yes
N17 Fe2 N18 175.60(14) yes
N17 Fe2 C26 92.81(16) yes
N17 Fe2 C36 92.06(14) yes
N18 Fe2 C26 91.42(16) yes
N18 Fe2 C36 89.40(15) yes
C26 Fe2 C36 86.66(16) yes
N12 Fe2 N16 92.70(13) yes
N12 Fe2 N17 89.59(13) yes
N12 Fe2 N18 89.46(14) yes
F11A P2 F12A 86.4(9) yes
F10A P2 F12A 170.2(10) yes
F10A P2 F11A 87.3(10) yes
F8 P2 F9 91.9(3) yes
F8 P2 F10 95.9(2) yes
F8 P2 F11 92.0(3) yes
F7 P2 F8 178.2(2) yes
F7 P2 F9 88.4(3) yes
F7 P2 F10 85.9(2) yes
F7 P2 F11 87.7(3) yes
F7 P2 F12 90.1(3) yes
F7 P2 F9A 100.7(8) yes
F10 P2 F12 174.7(4) yes
F11 P2 F12 93.2(5) yes
F9A P2 F10A 94.7(11) yes
F9A P2 F11A 165.5(11) yes
F9A P2 F12A 89.5(10) yes
F7 P2 F12A 86.7(7) yes
F8 P2 F12A 91.8(7) yes
F9 P2 F10 88.4(4) yes
F9 P2 F11 176.0(3) yes
F8 P2 F12 88.2(3) yes
F8 P2 F9A 80.3(8) yes
F8 P2 F10A 80.2(6) yes
F8 P2 F11A 85.9(7) yes
F9 P2 F12 88.0(4) yes
F10 P2 F11 90.2(4) yes
F7 P2 F10A 101.2(6) yes
F7 P2 F11A 92.9(7) yes
F19 P4 F23A 98.1(5) yes
F19 P4 F24A 93.4(4) yes
F19 P4 F22A 88.4(3) yes
F19 P4 F21A 86.9(5) yes
F19 P4 F20 176.0(2) yes
F20 P4 F24 95.2(4) yes
F21A P4 F22A 85.8(6) yes
F21A P4 F23A 173.9(7) yes
F19 P4 F21 90.7(4) yes
F19 P4 F22 90.3(4) yes
F19 P4 F23 89.3(4) yes
F19 P4 F24 88.7(4) yes
F20 P4 F21A 90.4(5) yes
F20 P4 F22A 88.5(3) yes
F20 P4 F23A 84.5(5) yes
F20 P4 F24A 89.5(4) yes
F23 P4 F24 85.9(6) yes
F20 P4 F21 90.3(4) yes
F20 P4 F22 85.7(4) yes
F20 P4 F23 90.2(4) yes
F21 P4 F22 93.7(6) yes
F21 P4 F23 173.3(6) yes
F21 P4 F24 87.4(6) yes
F21A P4 F24A 89.2(6) yes
F22A P4 F23A 90.9(6) yes
F22A P4 F24A 174.5(5) yes
F23A P4 F24A 94.0(6) yes
F22 P4 F23 93.0(6) yes
F22 P4 F24 178.5(6) yes
F2 P1 F4 87.9(2) yes
F1 P1 F6 179.3(3) yes
F2 P1 F3 90.5(3) yes
F1 P1 F2 89.7(2) yes
F1 P1 F3 91.2(3) yes
F1 P1 F4 91.2(2) yes
F1 P1 F5 90.7(2) yes
C1 N1 C2 110.4(4) yes
C1 N1 C4 122.1(3) yes
C2 N1 C4 127.4(4) yes
F4 P1 F6 88.3(2) yes
F2 P1 F5 179.5(2) yes
F2 P1 F6 90.8(2) yes
F3 P1 F4 177.1(3) yes
F3 P1 F5 89.8(3) yes
F3 P1 F6 89.2(3) yes
F4 P1 F5 91.7(2) yes
F5 P1 F6 88.8(2) yes
C3 N2 C10 126.9(4) yes
C1 N2 C3 111.3(4) yes
C1 N2 C10 121.8(3) yes
Fe1 N3 C5 124.1(3) yes
Fe1 N3 C9 118.1(3) yes
C5 N3 C9 117.8(3) yes
C11 N4 C12 111.6(4) yes
C10 N4 C11 124.2(3) yes
C10 N4 C12 124.1(4) yes
C13 N5 C14 121.3(3) yes
C11 N5 C14 126.8(3) yes
C11 N5 C13 111.8(3) yes
C15 N6 C19 116.8(4) yes
Fe1 N7 C20 174.1(3) yes
Fe1 N8 C22 178.6(3) yes
Fe1 N9 C24 176.5(3) yes
N1 C1 N2 104.3(3) yes
Fe1 C1 N1 128.1(3) yes
Fe1 C1 N2 127.6(3) yes
N1 C2 C3 107.5(4) yes
N2 C3 C2 106.5(4) yes
N1 C4 C5 113.1(4) yes
C4 C5 C6 118.0(4) no
N3 C5 C4 120.5(4) yes
N3 C5 C6 121.5(4) yes
C5 C6 C7 120.5(4) no
C6 C7 C8 118.9(4) no
C7 C8 C9 118.3(4) no
N3 C9 C8 122.8(4) yes
N2 C10 N4 109.3(3) yes
Fe1 C11 N4 123.3(3) yes
N4 C11 N5 102.9(3) yes
Fe1 C11 N5 133.8(3) yes
N4 C12 C13 106.6(4) yes
N5 C13 C12 107.0(4) yes
N5 C14 C15 109.6(3) yes
C14 C15 C16 121.7(4) no
N6 C15 C16 122.1(4) yes
N6 C15 C14 116.2(4) yes
C15 C16 C17 119.7(4) no
C16 C17 C18 118.5(4) no
C17 C18 C19 118.4(4) no
N6 C19 C18 124.5(4) yes
N7 C20 C21 178.5(4) yes
N8 C22 C23 179.6(5) yes
N9 C24 C25 177.9(4) yes
N1 C2 H2 126.00 no
C3 C2 H2 126.00 no
N2 C3 H3 127.00 no
F17 P3 F18 179.04(16) yes
F16 P3 F18 89.50(16) yes
F13 P3 F16 178.74(16) yes
C2 C3 H3 127.00 no
F13 P3 F14 89.90(15) yes
F13 P3 F15 89.42(14) yes
F15 P3 F16 90.11(15) yes
F15 P3 F17 90.14(14) yes
F14 P3 F18 90.58(15) yes
F16 P3 F17 90.62(17) yes
F13 P3 F18 89.32(14) yes
F15 P3 F18 88.91(14) yes
F13 P3 F17 90.55(15) yes
F14 P3 F17 90.37(16) yes
F14 P3 F15 179.16(16) yes
F14 P3 F16 90.56(16) yes
C5 C4 H4A 109.00 no
N1 C4 H4B 109.00 no
C5 C4 H4B 109.00 no
H4A C4 H4B 108.00 no
N1 C4 H4A 109.00 no
C7 C6 H6 120.00 no
C5 C6 H6 120.00 no
C8 C7 H7 121.00 no
C6 C7 H7 121.00 no
C7 C8 H8 121.00 no
C9 C8 H8 121.00 no
C8 C9 H9 119.00 no
N3 C9 H9 119.00 no
N2 C10 H10A 110.00 no
N2 C10 H10B 110.00 no
N4 C10 H10A 110.00 no
C27 N10 C29 125.9(4) yes
C26 N10 C29 122.5(3) yes
C26 N10 C27 111.6(4) yes
N4 C10 H10B 110.00 no
H10A C10 H10B 108.00 no
C28 N11 C35 128.6(4) yes
C26 N11 C28 110.2(4) yes
C26 N11 C35 121.1(3) yes
Fe2 N12 C34 118.8(3) yes
Fe2 N12 C30 124.3(3) yes
C13 C12 H12 127.00 no
C30 N12 C34 116.9(4) yes
N4 C12 H12 127.00 no
N5 C13 H13 127.00 no
C12 C13 H13 126.00 no
C35 N13 C36 123.8(3) yes
C36 N13 C37 112.1(3) yes
C35 N13 C37 124.1(3) yes
N5 C14 H14A 110.00 no
C36 N14 C38 111.4(3) yes
N5 C14 H14B 110.00 no
H14A C14 H14B 108.00 no
C36 N14 C39 126.5(3) yes
C38 N14 C39 122.2(3) yes
C15 C14 H14A 110.00 no
C15 C14 H14B 110.00 no
C40 N15 C44 116.0(4) yes
C17 C16 H16 120.00 no
C15 C16 H16 120.00 no
Fe2 N16 C45 175.3(3) yes
C16 C17 H17 121.00 no
C18 C17 H17 121.00 no
Fe2 N17 C47 172.7(3) yes
Fe2 N18 C49 176.6(3) yes
C17 C18 H18 121.00 no
C19 C18 H18 121.00 no
C18 C19 H19 118.00 no
N6 C19 H19 118.00 no
C20 C21 H21B 109.00 no
C20 C21 H21C 109.00 no
C20 C21 H21A 110.00 no
H21A C21 H21B 109.00 no
H21A C21 H21C 110.00 no
H21B C21 H21C 109.00 no
H23A C23 H23B 109.00 no
H23A C23 H23C 109.00 no
H23B C23 H23C 109.00 no
C22 C23 H23C 110.00 no
C22 C23 H23A 110.00 no
C22 C23 H23B 109.00 no
C24 C25 H25B 109.00 no
C24 C25 H25C 109.00 no
H25A C25 H25C 110.00 no
H25B C25 H25C 109.00 no
H25A C25 H25B 110.00 no
C24 C25 H25A 109.00 no
Fe2 C26 N11 128.0(3) yes
N10 C26 N11 104.7(3) yes
Fe2 C26 N10 127.2(3) yes
N10 C27 C28 105.9(4) yes
N11 C28 C27 107.5(4) yes
N10 C29 C30 113.3(4) yes
N12 C30 C29 119.9(4) yes
N12 C30 C31 120.8(4) yes
C29 C30 C31 119.3(4) no
C30 C31 C32 121.1(4) no
C31 C32 C33 118.0(4) no
C32 C33 C34 119.0(4) no
N12 C34 C33 124.1(4) yes
N11 C35 N13 109.8(3) yes
N13 C36 N14 103.1(3) yes
Fe2 C36 N14 133.5(3) yes
Fe2 C36 N13 123.1(3) yes
N13 C37 C38 106.2(4) yes
N14 C38 C37 107.2(4) yes
N14 C39 C40 108.9(3) yes
C39 C40 C41 121.6(4) no
N15 C40 C39 115.1(4) yes
N15 C40 C41 123.1(4) yes
C40 C41 C42 119.3(5) no
C41 C42 C43 118.5(5) no
C42 C43 C44 118.5(5) no
N15 C44 C43 124.4(4) yes
N16 C45 C46 178.7(4) yes
N17 C47 C48 179.0(4) yes
N18 C49 C50 179.1(5) yes
N10 C27 H27 127.00 no
C28 C27 H27 127.00 no
N11 C28 H28 126.00 no
C27 C28 H28 126.00 no
N10 C29 H29A 109.00 no
N10 C29 H29B 109.00 no
C30 C29 H29A 109.00 no
C30 C29 H29B 109.00 no
H29A C29 H29B 108.00 no
C32 C31 H31 120.00 no
C30 C31 H31 119.00 no
C31 C32 H32 121.00 no
C33 C32 H32 121.00 no
C34 C33 H33 121.00 no
C32 C33 H33 121.00 no
C33 C34 H34 118.00 no
N12 C34 H34 118.00 no
N13 C35 H35B 110.00 no
H35A C35 H35B 108.00 no
N11 C35 H35A 110.00 no
N13 C35 H35A 110.00 no
N11 C35 H35B 110.00 no
N13 C37 H37 127.00 no
C38 C37 H37 127.00 no
N14 C38 H38 126.00 no
C37 C38 H38 126.00 no
N14 C39 H39B 110.00 no
C40 C39 H39A 110.00 no
C40 C39 H39B 110.00 no
H39A C39 H39B 108.00 no
N14 C39 H39A 110.00 no
C40 C41 H41 120.00 no
C42 C41 H41 120.00 no
C43 C42 H42 121.00 no
C41 C42 H42 121.00 no
C44 C43 H43 121.00 no
C42 C43 H43 121.00 no
N15 C44 H44 118.00 no
C43 C44 H44 118.00 no
C45 C46 H46B 109.00 no
C45 C46 H46A 109.00 no
H46A C46 H46B 110.00 no
H46A C46 H46C 110.00 no
H46B C46 H46C 109.00 no
C45 C46 H46C 109.00 no
C47 C48 H48B 109.00 no
C47 C48 H48C 110.00 no
C47 C48 H48A 109.00 no
H48B C48 H48C 109.00 no
H48A C48 H48C 109.00 no
H48A C48 H48B 109.00 no
C49 C50 H50C 110.00 no
C49 C50 H50B 109.00 no
H50B C50 H50C 109.00 no
H50A C50 H50B 109.00 no
H50A C50 H50C 109.00 no
C49 C50 H50A 110.00 no
C51 O1 C53 111.3(4) yes
C55 O2 C57 113.1(6) yes
O1 C51 C52 105.4(4) yes
O1 C53 C54 107.6(5) yes
O1 C51 H51B 111.00 no
C52 C51 H51A 111.00 no
C52 C51 H51B 111.00 no
H51A C51 H51B 109.00 no
O1 C51 H51A 111.00 no
C51 C52 H52A 110.00 no
C51 C52 H52B 109.00 no
H52A C52 H52B 109.00 no
H52A C52 H52C 110.00 no
H52B C52 H52C 109.00 no
C51 C52 H52C 110.00 no
O1 C53 H53A 110.00 no
C54 C53 H53A 110.00 no
C54 C53 H53B 110.00 no
O1 C53 H53B 110.00 no
H53A C53 H53B 109.00 no
C53 C54 H54B 109.00 no
C53 C54 H54C 109.00 no
C53 C54 H54A 109.00 no
H54A C54 H54C 110.00 no
H54B C54 H54C 109.00 no
H54A C54 H54B 110.00 no
O2 C55 C56 106.3(5) yes
O2 C57 C58 114.7(8) yes
O2 C55 H55A 110.00 no
O2 C55 H55B 111.00 no
C56 C55 H55A 110.00 no
C56 C55 H55B 110.00 no
H55A C55 H55B 109.00 no
C55 C56 H56A 109.00 no
C55 C56 H56B 110.00 no
C55 C56 H56C 109.00 no
H56A C56 H56B 110.00 no
H56A C56 H56C 109.00 no
H56B C56 H56C 109.00 no
O2 C57 H57A 109.00 no
O2 C57 H57B 109.00 no
C58 C57 H57A 109.00 no
C58 C57 H57B 109.00 no
H57A C57 H57B 108.00 no
C57 C58 H58A 109.00 no
C57 C58 H58B 110.00 no
C57 C58 H58C 109.00 no
H58A C58 H58B 109.00 no
H58A C58 H58C 110.00 no
H58B C58 H58C 110.00 no

loop_
_geom_bond_atom_site_label_1
_geom_bond_atom_site_label_2
_geom_bond_distance
_geom_bond_publ_flag
Fe1 N3 2.049(3) yes
Fe1 N7 1.991(3) yes
Fe1 N8 1.928(3) yes
Fe1 N9 1.937(3) yes
Fe1 C1 1.883(4) yes
Fe1 C11 1.953(4) yes
Fe2 N17 1.941(3) yes
Fe2 N18 1.921(3) yes
Fe2 C26 1.907(4) yes
Fe2 C36 1.951(4) yes
Fe2 N12 2.062(3) yes
Fe2 N16 1.998(3) yes
P2 F10 1.603(5) yes
P2 F9A 1.499(19) yes
P2 F11 1.556(6) yes
P2 F12 1.564(8) yes
P2 F12A 1.622(19) yes
P2 F7 1.584(4) yes
P2 F8 1.574(4) yes
P2 F9 1.606(5) yes
P2 F10A 1.552(17) yes
P2 F11A 1.691(17) yes
P4 F22A 1.651(7) yes
P4 F21 1.551(9) yes
P4 F19 1.564(4) yes
P4 F20 1.581(4) yes
P4 F21A 1.637(10) yes
P4 F24 1.636(10) yes
P4 F23A 1.459(10) yes
P4 F24A 1.512(10) yes
P4 F22 1.505(9) yes
P4 F23 1.574(7) yes
P1 F2 1.593(4) yes
P1 F5 1.553(4) yes
P1 F1 1.531(5) yes
N1 C4 1.449(6) yes
P1 F3 1.542(5) yes
P1 F4 1.559(4) yes
N1 C1 1.346(5) yes
P1 F6 1.597(4) yes
N1 C2 1.399(6) yes
N2 C10 1.441(6) yes
N2 C1 1.366(5) yes
N2 C3 1.382(6) yes
N3 C9 1.343(5) yes
N3 C5 1.350(5) yes
N4 C11 1.370(5) yes
N4 C12 1.385(6) yes
N4 C10 1.451(6) yes
N5 C11 1.355(5) yes
N5 C14 1.483(5) yes
N5 C13 1.385(5) yes
N6 C19 1.340(6) yes
N6 C15 1.336(6) yes
N7 C20 1.135(5) yes
N8 C22 1.144(5) yes
N9 C24 1.143(5) yes
C2 C3 1.326(7) no
C4 C5 1.511(6) no
C5 C6 1.375(6) no
C6 C7 1.364(7) no
C7 C8 1.377(7) no
C8 C9 1.391(6) no
C12 C13 1.330(6) no
C14 C15 1.504(6) no
C15 C16 1.385(6) no
C16 C17 1.376(7) no
C17 C18 1.371(6) no
C18 C19 1.365(6) no
C20 C21 1.459(6) no
C22 C23 1.455(6) no
C24 C25 1.458(6) no
C2 H2 0.9500 no
P3 F13 1.597(3) yes
C3 H3 0.9500 no
P3 F16 1.586(3) yes
P3 F14 1.595(3) yes
P3 F15 1.601(3) yes
P3 F17 1.585(3) yes
P3 F18 1.599(3) yes
C4 H4A 0.9900 no
C4 H4B 0.9900 no
C6 H6 0.9500 no
C7 H7 0.9500 no
C8 H8 0.9500 no
C9 H9 0.9500 no
C10 H10A 0.9900 no
C10 H10B 0.9900 no
N10 C27 1.384(6) yes
N10 C29 1.456(6) yes
N10 C26 1.343(5) yes
N11 C35 1.436(5) yes
N11 C26 1.348(5) yes
N11 C28 1.388(5) yes
N12 C34 1.341(5) yes
C12 H12 0.9500 no
N12 C30 1.358(5) yes
C13 H13 0.9500 no
N13 C36 1.376(5) yes
N13 C37 1.375(5) yes
N13 C35 1.452(5) yes
N14 C38 1.386(5) yes
N14 C39 1.480(5) yes
N14 C36 1.362(5) yes
C14 H14A 0.9900 no
C14 H14B 0.9900 no
N15 C40 1.338(6) yes
N15 C44 1.340(6) yes
N16 C45 1.139(5) yes
C16 H16 0.9500 no
C17 H17 0.9500 no
N17 C47 1.139(5) yes
C18 H18 0.9500 no
N18 C49 1.140(5) yes
C19 H19 0.9500 no
C21 H21C 0.9800 no
C21 H21A 0.9800 no
C21 H21B 0.9800 no
C23 H23C 0.9800 no
C23 H23B 0.9800 no
C23 H23A 0.9800 no
C25 H25B 0.9800 no
C25 H25C 0.9800 no
C25 H25A 0.9800 no
C27 C28 1.333(7) no
C29 C30 1.500(6) no
C30 C31 1.395(6) no
C31 C32 1.363(6) no
C32 C33 1.372(6) no
C33 C34 1.375(6) no
C37 C38 1.349(6) no
C39 C40 1.507(6) no
C40 C41 1.380(6) no
C41 C42 1.376(7) no
C42 C43 1.368(8) no
C43 C44 1.372(7) no
C45 C46 1.447(6) no
C47 C48 1.464(6) no
C49 C50 1.454(6) no
C27 H27 0.9500 no
C28 H28 0.9500 no
C29 H29B 0.9900 no
C29 H29A 0.9900 no
C31 H31 0.9500 no
C32 H32 0.9500 no
C33 H33 0.9500 no
C34 H34 0.9500 no
C35 H35A 0.9900 no
C35 H35B 0.9900 no
C37 H37 0.9500 no
C38 H38 0.9500 no
C39 H39B 0.9900 no
C39 H39A 0.9900 no
C41 H41 0.9500 no
C42 H42 0.9500 no
C43 H43 0.9500 no
C44 H44 0.9500 no
C46 H46A 0.9800 no
C46 H46B 0.9800 no
C46 H46C 0.9800 no
C48 H48B 0.9800 no
C48 H48C 0.9800 no
C48 H48A 0.9800 no
C50 H50B 0.9800 no
C50 H50C 0.9800 no
C50 H50A 0.9800 no
O1 C51 1.436(6) yes
O1 C53 1.400(7) yes
O2 C57 1.377(8) yes
O2 C55 1.403(7) yes
C51 C52 1.520(8) no
C53 C54 1.462(9) no
C51 H51A 0.9900 no
C51 H51B 0.9900 no
C52 H52A 0.9800 no
C52 H52C 0.9800 no
C52 H52B 0.9800 no
C53 H53B 0.9900 no
C53 H53A 0.9900 no
C54 H54C 0.9800 no
C54 H54A 0.9800 no
C54 H54B 0.9800 no
C55 C56 1.446(7) no
C57 C58 1.431(11) no
C55 H55A 0.9900 no
C55 H55B 0.9900 no
C56 H56A 0.9800 no
C56 H56B 0.9800 no
C56 H56C 0.9800 no
C57 H57A 0.9900 no
C57 H57B 0.9900 no
C58 H58A 0.9800 no
C58 H58B 0.9800 no
C58 H58C 0.9800 no

loop_
_geom_torsion_atom_site_label_1
_geom_torsion_atom_site_label_2
_geom_torsion_atom_site_label_3
_geom_torsion_atom_site_label_4
_geom_torsion
_geom_torsion_publ_flag
N7 Fe1 N3 C5 151.6(3) no
N7 Fe1 N3 C9 -28.1(3) no
N8 Fe1 N3 C5 60.9(3) no
N8 Fe1 N3 C9 -118.9(3) no
N9 Fe1 N3 C5 -122.5(3) no
N9 Fe1 N3 C9 57.8(3) no
C1 Fe1 N3 C5 -31.8(3) no
C1 Fe1 N3 C9 148.5(3) no
N3 Fe1 C1 N1 30.8(4) no
N3 Fe1 C1 N2 -147.9(4) no
N8 Fe1 C1 N1 -56.8(4) no
N8 Fe1 C1 N2 124.5(4) no
N9 Fe1 C1 N1 120.6(4) no
N9 Fe1 C1 N2 -58.0(4) no
C11 Fe1 C1 N1 -147.5(4) no
C11 Fe1 C1 N2 33.8(4) no
N7 Fe1 C11 N4 143.5(3) no
N7 Fe1 C11 N5 -39.6(4) no
N8 Fe1 C11 N4 -125.5(3) no
N8 Fe1 C11 N5 51.3(4) no
N9 Fe1 C11 N4 57.5(3) no
N9 Fe1 C11 N5 -125.6(4) no
C1 Fe1 C11 N4 -33.1(3) no
C1 Fe1 C11 N5 143.8(4) no
C26 Fe2 N12 C30 33.4(3) no
C26 Fe2 N12 C34 -146.5(3) no
N12 Fe2 C26 N10 -34.2(4) no
N12 Fe2 C26 N11 148.2(4) no
N17 Fe2 C26 N10 -123.6(4) no
N17 Fe2 C26 N11 58.8(4) no
N18 Fe2 C26 N10 55.2(4) no
N18 Fe2 C26 N11 -122.4(4) no
C36 Fe2 C26 N10 144.5(4) no
C36 Fe2 C26 N11 -33.1(4) no
N16 Fe2 C36 N13 -148.1(3) no
N16 Fe2 C36 N14 39.2(4) no
N17 Fe2 C36 N13 -62.2(3) no
N17 Fe2 C36 N14 125.1(4) no
N18 Fe2 C36 N13 121.9(3) no
N18 Fe2 C36 N14 -50.7(4) no
C26 Fe2 C36 N13 30.5(3) no
C26 Fe2 C36 N14 -142.2(4) no
N17 Fe2 N12 C30 126.3(3) no
N16 Fe2 N12 C30 -148.0(3) no
N16 Fe2 N12 C34 32.0(3) no
N18 Fe2 N12 C34 122.0(3) no
N17 Fe2 N12 C34 -53.7(3) no
N18 Fe2 N12 C30 -58.1(3) no
C2 N1 C1 N2 -0.2(5) no
C2 N1 C1 Fe1 -179.1(3) no
C4 N1 C1 Fe1 2.1(6) no
C4 N1 C1 N2 -179.0(3) no
C1 N1 C2 C3 -0.2(5) no
C4 N1 C2 C3 178.5(4) no
C1 N1 C4 C5 -45.4(5) no
C2 N1 C4 C5 136.0(4) no
C3 N2 C1 Fe1 179.4(3) no
C3 N2 C10 N4 136.5(4) no
C3 N2 C1 N1 0.5(5) no
C10 N2 C1 Fe1 0.4(6) no
C10 N2 C1 N1 -178.6(4) no
C1 N2 C3 C2 -0.6(5) no
C10 N2 C3 C2 178.4(4) no
C1 N2 C10 N4 -44.7(5) no
C9 N3 C5 C4 -178.8(4) no
C9 N3 C5 C6 3.2(6) no
Fe1 N3 C9 C8 175.9(3) no
C5 N3 C9 C8 -3.9(6) no
Fe1 N3 C5 C4 1.5(5) no
Fe1 N3 C5 C6 -176.6(3) no
C11 N4 C10 N2 44.3(5) no
C10 N4 C11 N5 -177.8(4) no
C12 N4 C10 N2 -134.4(4) no
C10 N4 C11 Fe1 -0.2(5) no
C12 N4 C11 Fe1 178.7(3) no
C12 N4 C11 N5 1.0(4) no
C10 N4 C12 C13 178.1(4) no
C11 N4 C12 C13 -0.7(5) no
C13 N5 C11 Fe1 -178.3(3) no
C13 N5 C11 N4 -0.9(4) no
C14 N5 C11 Fe1 -0.5(6) no
C11 N5 C13 C12 0.6(5) no
C14 N5 C13 C12 -177.3(4) no
C11 N5 C14 C15 -129.5(4) no
C13 N5 C14 C15 48.1(5) no
C14 N5 C11 N4 176.8(4) no
C19 N6 C15 C16 1.4(6) no
C15 N6 C19 C18 0.2(6) no
C19 N6 C15 C14 -177.0(4) no
N1 C2 C3 N2 0.5(5) no
N1 C4 C5 N3 41.6(5) no
N1 C4 C5 C6 -140.3(4) no
N3 C5 C6 C7 -0.8(6) no
C4 C5 C6 C7 -178.8(4) no
C5 C6 C7 C8 -1.2(7) no
C6 C7 C8 C9 0.6(6) no
C7 C8 C9 N3 2.0(6) no
N4 C12 C13 N5 0.1(5) no
N5 C14 C15 N6 71.5(5) no
N5 C14 C15 C16 -106.8(5) no
C14 C15 C16 C17 176.9(4) no
N6 C15 C16 C17 -1.3(7) no
C15 C16 C17 C18 -0.2(7) no
C16 C17 C18 C19 1.7(7) no
C17 C18 C19 N6 -1.7(7) no
C27 N10 C26 Fe2 -178.2(3) no
C27 N10 C26 N11 -0.1(5) no
C29 N10 C26 Fe2 1.8(6) no
C29 N10 C26 N11 179.9(4) no
C26 N10 C27 C28 0.1(5) no
C29 N10 C27 C28 -180.0(4) no
C26 N10 C29 C30 44.5(5) no
C27 N10 C29 C30 -135.4(4) no
C28 N11 C26 Fe2 178.2(3) no
C28 N11 C26 N10 0.1(4) no
C35 N11 C26 Fe2 -0.7(6) no
C35 N11 C26 N10 -178.7(3) no
C26 N11 C28 C27 -0.1(5) no
C35 N11 C28 C27 178.7(4) no
C26 N11 C35 N13 45.6(5) no
C28 N11 C35 N13 -133.0(4) no
Fe2 N12 C30 C29 -1.4(5) no
Fe2 N12 C30 C31 176.1(3) no
C34 N12 C30 C29 178.5(4) no
C34 N12 C30 C31 -4.0(6) no
Fe2 N12 C34 C33 -177.1(3) no
C30 N12 C34 C33 3.0(6) no
C36 N13 C35 N11 -47.2(5) no
C37 N13 C35 N11 130.8(4) no
C35 N13 C36 Fe2 3.5(5) no
C35 N13 C36 N14 178.1(3) no
C37 N13 C36 Fe2 -174.7(3) no
C37 N13 C36 N14 -0.2(4) no
C35 N13 C37 C38 -178.2(4) no
C36 N13 C37 C38 0.0(5) no
C38 N14 C36 Fe2 174.0(3) no
C38 N14 C36 N13 0.3(4) no
C39 N14 C36 Fe2 -6.1(6) no
C39 N14 C36 N13 -179.8(4) no
C36 N14 C38 C37 -0.3(5) no
C39 N14 C38 C37 179.7(4) no
C36 N14 C39 C40 142.6(4) no
C38 N14 C39 C40 -37.5(5) no
C44 N15 C40 C39 174.0(4) no
C44 N15 C40 C41 -1.9(6) no
C40 N15 C44 C43 -1.4(7) no
N10 C27 C28 N11 0.0(5) no
N10 C29 C30 N12 -42.6(5) no
N10 C29 C30 C31 139.9(4) no
N12 C30 C31 C32 2.1(6) no
C29 C30 C31 C32 179.7(4) no
C30 C31 C32 C33 1.0(6) no
C31 C32 C33 C34 -2.0(6) no
C32 C33 C34 N12 0.0(6) no
N13 C37 C38 N14 0.2(5) no
N14 C39 C40 N15 -71.5(5) no
N14 C39 C40 C41 104.4(5) no
N15 C40 C41 C42 3.3(7) no
C39 C40 C41 C42 -172.3(4) no
C40 C41 C42 C43 -1.4(7) no
C41 C42 C43 C44 -1.5(7) no
C42 C43 C44 N15 3.1(7) no
C53 O1 C51 C52 -177.5(4) no
C51 O1 C53 C54 171.9(5) no
C57 O2 C55 C56 176.5(6) no
C55 O2 C57 C58 100.8(8) no
